data_4020074
loop_
_publ_author_name
'Takashi Sakai'
'Yu Liu'
'Hiroshi Ohta'
'Toshinobu Korenaga'
'Tadashi Ema'

_journal_name_full 'Journal of Organic Chemistry'
_journal_page_first 1369
_journal_page_last 1375
_journal_paper_doi 10.1021/jo048243n
_journal_volume 70
_journal_year 2005
_chemical_formula_moiety 'C24 H25 N O3 '
_chemical_formula_sum 'C24 H25 N O3'
_chemical_formula_weight 375.47
_space_group_IT_number 19
_symmetry_cell_setting orthorhombic
_symmetry_Int_Tables_number 19
_symmetry_space_group_name_Hall 'P 2ac 2ab'
_symmetry_space_group_name_H-M 'P 21 21 21'
_cell_angle_alpha 90
_cell_angle_beta 90
_cell_angle_gamma 90
_cell_formula_units_Z 4
_cell_length_a 6.102(2)
_cell_length_b 9.911(4)
_cell_length_c 30.75(1)
_cell_measurement_reflns_used 9676
_cell_measurement_temperature 150.2
_cell_measurement_theta_max 27.5
_cell_measurement_theta_min 2.8
_cell_volume 1859(1)
_diffrn_detector_area_resol_mean 10.00
_diffrn_measured_fraction_theta_full 0.9293
_diffrn_measured_fraction_theta_max 0.9293
_diffrn_measurement_device_type 'Rigaku RAXIS-IV Imaging Plate'
_diffrn_measurement_method \w
_diffrn_radiation_type 'Mo K\a'
_diffrn_radiation_wavelength 0.7107
_diffrn_reflns_av_R_equivalents 0.046
_diffrn_reflns_limit_h_max 8
_diffrn_reflns_limit_h_min -8
_diffrn_reflns_limit_k_max 13
_diffrn_reflns_limit_k_min -12
_diffrn_reflns_limit_l_max 40
_diffrn_reflns_limit_l_min -39
_diffrn_reflns_number 1817
_diffrn_reflns_theta_full 28.79
_diffrn_reflns_theta_max 28.79
_exptl_absorpt_coefficient_mu 0.088
_exptl_absorpt_correction_T_max 0.978
_exptl_absorpt_correction_T_min 0.968
_exptl_absorpt_correction_type integration
_exptl_absorpt_process_details '(Higashi, 1999)'
_exptl_crystal_colour colorless
_exptl_crystal_density_diffrn 1.341
_exptl_crystal_density_meas ?
_exptl_crystal_density_method 'not measured'
_exptl_crystal_description block
_exptl_crystal_size_max 0.500
_exptl_crystal_size_mid 0.300
_exptl_crystal_size_min 0.300
_exptl_crystal_size_rad ?
_refine_diff_density_max 0.33
_refine_diff_density_min -0.35
_refine_ls_abs_structure_details ?
_refine_ls_abs_structure_Flack 5.4(9)
_refine_ls_extinction_coef ?
_refine_ls_extinction_method none
_refine_ls_goodness_of_fit_ref 1.977
_refine_ls_hydrogen_treatment refxyz
_refine_ls_number_parameters 329
_refine_ls_number_reflns 2615
_refine_ls_R_factor_gt 0.0694
_refine_ls_shift/su_max 5.6465
_refine_ls_structure_factor_coef Fsqd
_refine_ls_weighting_details 'w = 1/[\s^2^(Fo^2^) + (0.05000(Max(Fo^2^,0) + 2Fc^2^)/3)^2^]'
_refine_ls_weighting_scheme calc
_refine_ls_wR_factor_ref 0.1851
_reflns_number_gt 2216
_reflns_number_total 2615
_reflns_threshold_expression F^2^>2.0\s(F^2^)
_cod_original_formula_sum 'C24 H25 N O3 '
_cod_database_code 4020074

loop_
_symmetry_equiv_pos_as_xyz
x,y,z
1/2-x,-y,1/2+z
1/2+x,1/2-y,-z
-x,1/2+y,1/2-z

loop_
_atom_site_label
_atom_site_type_symbol
_atom_site_fract_x
_atom_site_fract_y
_atom_site_fract_z
_atom_site_U_iso_or_equiv
_atom_site_adp_type
_atom_site_occupancy
_atom_site_calc_flag
_atom_site_refinement_flags
_atom_site_disorder_assembly
_atom_site_disorder_group
O(1) O -0.4467(3) 0.1397(2) -0.76868(7) 0.0242(4) Uani 1.00 d . . .
O(2) O -0.5688(3) 0.4988(2) -0.80703(8) 0.0259(5) Uani 1.00 d . . .
O(3) O -1.3026(3) -0.1612(2) -0.96362(8) 0.0297(5) Uani 1.00 d . . .
N(1) N -0.3086(3) 0.2438(2) -0.82675(8) 0.0172(5) Uani 1.00 d . . .
C(1) C -0.3528(4) 0.1319(2) -0.80287(9) 0.0180(5) Uani 1.00 d . . .
C(2) C -0.0943(4) 0.2936(3) -0.83551(10) 0.0207(5) Uani 1.00 d . . .
C(3) C -0.2955(4) 0.0001(3) -0.82406(9) 0.0190(5) Uani 1.00 d . . .
C(5) C -0.0587(4) 0.3377(3) -0.88092(10) 0.0212(5) Uani 1.00 d . . .
C(6) C -0.4905(4) -0.0552(2) -0.84540(9) 0.0199(5) Uani 1.00 d . . .
C(7) C -1.0413(4) -0.2016(3) -0.9078(1) 0.0238(6) Uani 1.00 d . . .
C(8) C -0.5904(4) -0.1742(3) -0.8313(1) 0.0237(6) Uani 1.00 d . . .
C(9) C -0.7658(4) -0.2227(3) -0.8517(1) 0.0237(6) Uani 1.00 d . . .
C(10) C -0.7607(4) -0.0353(2) -0.90107(10) 0.0204(5) Uani 1.00 d . . .
C(11) C -0.3614(4) 0.4932(3) -0.8234(1) 0.0268(6) Uani 1.00 d . . .
C(12) C -1.1254(4) -0.1296(3) -0.94071(10) 0.0240(6) Uani 1.00 d . . .
C(13) C -0.8531(5) 0.0367(3) -0.9352(1) 0.0282(7) Uani 1.00 d . . .
C(14) C -0.8571(4) -0.1548(3) -0.88678(9) 0.0197(5) Uani 1.00 d . . .
C(15) C 0.0863(5) 0.2258(4) -0.8130(1) 0.0286(7) Uani 1.00 d . . .
C(16) C -0.5768(4) 0.0096(3) -0.88023(10) 0.0222(5) Uani 1.00 d . . .
C(17) C -0.2492(4) 0.3712(3) -0.8077(1) 0.0217(6) Uani 1.00 d . . .
C(18) C -0.1960(5) -0.0930(3) -0.7913(1) 0.0260(6) Uani 1.00 d . . .
C(19) C -0.1697(6) 0.3593(4) -0.9550(1) 0.0346(7) Uani 1.00 d . . .
C(20) C -0.2042(5) 0.3176(3) -0.9132(1) 0.0279(6) Uani 1.00 d . . .
C(21) C 0.1632(5) 0.4455(4) -0.9337(1) 0.0398(8) Uani 1.00 d . . .
C(22) C -1.4157(5) -0.2768(3) -0.9505(1) 0.0329(7) Uani 1.00 d . . .
C(23) C -1.0309(5) -0.0078(3) -0.9545(1) 0.0302(7) Uani 1.00 d . . .
C(24) C 0.0170(6) 0.4246(3) -0.9651(1) 0.0360(8) Uani 1.00 d . . .
C(25) C 0.1284(5) 0.4027(4) -0.8921(1) 0.0355(7) Uani 1.00 d . . .
H(4) H -0.528(7) -0.226(4) -0.807(1) 0.0445 Uiso 1.00 calc . . .
H(7) H -0.267(8) 0.340(4) -0.980(1) 0.0445 Uiso 1.00 calc . . .
H(9) H -0.280(7) 0.574(4) -0.817(1) 0.0445 Uiso 1.00 calc . . .
H(11) H -0.247(7) 0.370(4) -0.778(1) 0.0445 Uiso 1.00 calc . . .
H(12) H -1.089(7) 0.051(4) -0.981(1) 0.0445 Uiso 1.00 calc . . .
H(13) H -1.331(7) -0.364(4) -0.956(1) 0.0445 Uiso 1.00 calc . . .
H(14) H -1.554(7) -0.279(4) -0.969(1) 0.0445 Uiso 1.00 calc . . .
H(15) H -1.435(7) -0.285(4) -0.921(1) 0.0445 Uiso 1.00 calc . . .
H(17) H 0.218(7) 0.412(4) -0.873(1) 0.0445 Uiso 1.00 calc . . .
H(18) H -0.291(7) -0.117(4) -0.764(1) 0.0445 Uiso 1.00 calc . . .
H(19) H -0.199(7) 0.027(4) -0.851(1) 0.0445 Uiso 1.00 calc . . .
H(20) H 0.039(8) 0.216(5) -0.794(1) 0.0445 Uiso 1.00 calc . . .
H(21) H 0.128(7) 0.151(4) -0.831(1) 0.0445 Uiso 1.00 calc . . .
H(22) H 0.195(7) 0.297(4) -0.819(1) 0.0445 Uiso 1.00 calc . . .
H(24) H -0.158(7) -0.179(4) -0.811(1) 0.0445 Uiso 1.00 calc . . .
H(25) H -0.067(7) -0.052(4) -0.784(1) 0.0445 Uiso 1.00 calc . . .
H(26) H -0.574(8) 0.544(5) -0.788(1) 0.0445 Uiso 1.00 calc . . .
H(27) H 0.051(7) 0.451(4) -0.996(1) 0.0445 Uiso 1.00 calc . . .
H(29) H -0.783(7) 0.125(4) -0.947(1) 0.0445 Uiso 1.00 calc . . .
H(32) H 0.285(7) 0.482(4) -0.943(1) 0.0445 Uiso 1.00 calc . . .
H(33) H -0.363(7) 0.276(4) -0.910(1) 0.0445 Uiso 1.00 calc . . .
H(39) H -0.844(7) -0.304(4) -0.845(1) 0.0445 Uiso 1.00 calc . . .
H(40) H -0.507(7) 0.085(4) -0.896(1) 0.0445 Uiso 1.00 calc . . .
H(42) H -1.118(7) -0.286(4) -0.905(1) 0.0445 Uiso 1.00 calc . . .
H(43) H -0.356(7) 0.481(4) -0.864(1) 0.0445 Uiso 1.00 calc . . .
